data_7157794
loop_
_publ_author_name
'Kikuchi, Takashi'
'Akita, Keiko'
'Koike, Hiroki'
'In, Yasuko'
'Yamada, Takeshi'
'Tanaka, Reiko'

_publ_section_title
;
 Carapanins A--C: new limonoids from andiroba (Carapa guianensis) fruit
 oil
;
_journal_issue 45
_journal_name_full 'Organic &amp; Biomolecular Chemistry'
_journal_page_first 9268
_journal_page_last 9274
_journal_paper_doi 10.1039/D0OB01872D
_journal_volume 18
_journal_year 2020
_chemical_absolute_configuration ad
_chemical_formula_sum 'C26 H32 O7'
_chemical_formula_weight 456.51
_space_group_crystal_system orthorhombic
_space_group_IT_number 19
_space_group_name_Hall 'P 2ac 2ab'
_space_group_name_H-M_alt 'P 21 21 21'
_atom_sites_solution_hydrogens geom
_audit_creation_method SHELXL-2018/3
_audit_update_record
;
2020-08-04 deposited with the CCDC.	2020-10-28 downloaded from the CCDC.
;
_cell_angle_alpha 90
_cell_angle_beta 90
_cell_angle_gamma 90
_cell_formula_units_Z 4
_cell_length_a 8.02230(10)
_cell_length_b 13.68420(10)
_cell_length_c 21.69590(10)
_cell_measurement_reflns_used 10459
_cell_measurement_temperature 120(2)
_cell_measurement_theta_max 73.97
_cell_measurement_theta_min 3.82
_cell_volume 2381.75(4)
_computing_cell_refinement 'CrysAlisPro 1.171.39.20a (Rigaku OD, 2015)'
_computing_data_collection 'CrysAlisPro 1.171.39.20a (Rigaku OD, 2015)'
_computing_data_reduction 'CrysAlisPro 1.171.39.20a (Rigaku OD, 2015)'
_computing_molecular_graphics 'Ortep for Windows (Farrugia, 2012)'
_computing_publication_material 'WinGX publication routines (Farrugia, 2012)'
_computing_structure_refinement 'SHELXL-2018/3 (Sheldrick, 2018)'
_diffrn_ambient_temperature 120(2)
_diffrn_measured_fraction_theta_full 0.999
_diffrn_measured_fraction_theta_max 0.986
_diffrn_measurement_device_type 'Agilent Technologies XtaLAB Pro: Kappa single & P200K'
_diffrn_measurement_method '\w scans'
_diffrn_radiation_type CuK\a
_diffrn_radiation_wavelength 1.54184
_diffrn_reflns_av_R_equivalents 0.0164
_diffrn_reflns_av_unetI/netI 0.0288
_diffrn_reflns_Laue_measured_fraction_full 0.999
_diffrn_reflns_Laue_measured_fraction_max 0.986
_diffrn_reflns_limit_h_max 9
_diffrn_reflns_limit_h_min 0
_diffrn_reflns_limit_k_max 16
_diffrn_reflns_limit_k_min 0
_diffrn_reflns_limit_l_max 26
_diffrn_reflns_limit_l_min -26
_diffrn_reflns_number 4692
_diffrn_reflns_point_group_measured_fraction_full 0.998
_diffrn_reflns_point_group_measured_fraction_max 0.970
_diffrn_reflns_theta_full 67.684
_diffrn_reflns_theta_max 74.202
_diffrn_reflns_theta_min 3.819
_diffrn_source 'fine-focus sealed X-ray tube'
_exptl_absorpt_coefficient_mu 0.753
_exptl_absorpt_correction_T_max 1
_exptl_absorpt_correction_T_min 0.824
_exptl_absorpt_correction_type multi-scan
_exptl_absorpt_process_details
;
CrysAlisPro 1.171.39.20a (Rigaku Oxford Diffraction, 2015)
Empirical absorption correction using spherical harmonics,
        implemented in SCALE3 ABSPACK scaling algorithm.
;
_exptl_crystal_colour colorless
_exptl_crystal_density_diffrn 1.273
_exptl_crystal_density_method 'not measured'
_exptl_crystal_description plate
_exptl_crystal_F_000 976
_exptl_crystal_size_max 0.208
_exptl_crystal_size_mid 0.141
_exptl_crystal_size_min 0.078
_refine_diff_density_max 0.322
_refine_diff_density_min -0.377
_refine_diff_density_rms 0.041
_refine_ls_abs_structure_details
;
 Flack x determined using 1923 quotients [(I+)-(I-)]/[(I+)+(I-)]
 (Parsons, Flack and Wagner, Acta Cryst. B69 (2013) 249-259).
;
_refine_ls_abs_structure_Flack -0.04(4)
_refine_ls_extinction_method none
_refine_ls_goodness_of_fit_ref 1.110
_refine_ls_hydrogen_treatment constr
_refine_ls_matrix_type full
_refine_ls_number_parameters 298
_refine_ls_number_reflns 4692
_refine_ls_number_restraints 0
_refine_ls_restrained_S_all 1.110
_refine_ls_R_factor_all 0.0335
_refine_ls_R_factor_gt 0.0330
_refine_ls_shift/su_max 0.000
_refine_ls_shift/su_mean 0.000
_refine_ls_structure_factor_coef Fsqd
_refine_ls_weighting_details 'w=1/[\s^2^(Fo^2^)+(0.0523P)^2^+0.4468P] where P=(Fo^2^+2Fc^2^)/3'
_refine_ls_weighting_scheme calc
_refine_ls_wR_factor_gt 0.0938
_refine_ls_wR_factor_ref 0.0941
_reflns_Friedel_coverage 0.726
_reflns_Friedel_fraction_full 0.998
_reflns_Friedel_fraction_max 0.949
_reflns_number_gt 4611
_reflns_number_total 4692
_reflns_threshold_expression 'I > 2\s(I)'
_cod_data_source_file d0ob01872d2.cif
_cod_data_source_block CGF44
_cod_database_code 7157794
_shelx_shelxl_version_number 2018/3
_shelx_space_group_comment
;
The symmetry employed for this shelxl refinement is uniquely defined
by the following loop, which should always be used as a source of
symmetry information in preference to the above space-group names.
They are only intended as comments.
;
_shelx_estimated_absorpt_t_min 0.859
_shelx_estimated_absorpt_t_max 0.944

loop_
_space_group_symop_operation_xyz
'x, y, z'
'-x+1/2, -y, z+1/2'
'x+1/2, -y+1/2, -z'
'-x, y+1/2, -z+1/2'

loop_
_atom_site_label
_atom_site_type_symbol
_atom_site_fract_x
_atom_site_fract_y
_atom_site_fract_z
_atom_site_U_iso_or_equiv
_atom_site_adp_type
_atom_site_occupancy
_atom_site_site_symmetry_order
_atom_site_calc_flag
_atom_site_refinement_flags_posn
_atom_site_refinement_flags_adp
_atom_site_refinement_flags_occupancy
_atom_site_disorder_assembly
_atom_site_disorder_group
O1 O 0.3497(2) 1.22150(11) 0.18721(7) 0.0336(4) Uani 1 1 d . . . . .
O2 O 0.1487(2) 0.84112(13) 0.16830(8) 0.0370(4) Uani 1 1 d . . . . .
O3 O 0.21909(19) 0.79292(13) 0.26374(8) 0.0354(4) Uani 1 1 d . . . . .
O4 O 0.9910(2) 0.84315(12) -0.08831(7) 0.0347(4) Uani 1 1 d . . . . .
O5 O 0.95490(19) 0.77865(10) 0.00529(7) 0.0274(3) Uani 1 1 d . . . . .
O6 O 0.72777(19) 1.12611(11) -0.11667(7) 0.0301(3) Uani 1 1 d . . . . .
H6 H 0.744775 1.180751 -0.102478 0.045 Uiso 1 1 calc R U . . .
O7 O 1.1087(3) 1.12299(14) 0.04389(11) 0.0591(6) Uani 1 1 d . . . . .
C1 C 0.6610(2) 1.07427(15) 0.11759(9) 0.0228(4) Uani 1 1 d . . . . .
H1 H 0.754290 1.082888 0.092738 0.027 Uiso 1 1 calc R U . . .
C2 C 0.5796(3) 1.15432(14) 0.13516(9) 0.0258(4) Uani 1 1 d . . . . .
H2 H 0.612560 1.214540 0.119488 0.031 Uiso 1 1 calc R U . . .
C3 C 0.4396(3) 1.15045(14) 0.17843(9) 0.0246(4) Uani 1 1 d . . . . .
C4 C 0.4204(3) 1.05642(15) 0.21588(9) 0.0255(4) Uani 1 1 d . . . . .
C5 C 0.4494(2) 0.96761(13) 0.17181(8) 0.0203(4) Uani 1 1 d . . . . .
H5 H 0.359813 0.970677 0.141177 0.024 Uiso 1 1 calc R U . . .
C6 C 0.4280(2) 0.86874(14) 0.20497(9) 0.0236(4) Uani 1 1 d . . . . .
H6A H 0.492476 0.819608 0.183272 0.028 Uiso 1 1 calc R U . . .
H6B H 0.473098 0.874204 0.246316 0.028 Uiso 1 1 calc R U . . .
C7 C 0.2500(3) 0.83497(15) 0.20912(9) 0.0266(4) Uani 1 1 d . . . . .
C8 C 0.7354(2) 0.87766(13) 0.03839(8) 0.0192(4) Uani 1 1 d . . . . .
C9 C 0.5837(2) 0.91187(13) 0.07281(8) 0.0186(4) Uani 1 1 d . . . . .
H9 H 0.525026 0.852286 0.085336 0.022 Uiso 1 1 calc R U . . .
C10 C 0.6152(2) 0.97104(14) 0.13446(8) 0.0193(4) Uani 1 1 d . . . . .
C11 C 0.4663(2) 0.96348(13) 0.02642(8) 0.0198(4) Uani 1 1 d . . . . .
H11A H 0.405851 0.914014 0.003498 0.024 Uiso 1 1 calc R U . . .
H11B H 0.385275 1.001509 0.049340 0.024 Uiso 1 1 calc R U . . .
C12 C 0.5550(2) 1.03134(14) -0.01966(8) 0.0202(4) Uani 1 1 d . . . . .
H12A H 0.606254 1.084657 0.002894 0.024 Uiso 1 1 calc R U . . .
H12B H 0.472462 1.059265 -0.047178 0.024 Uiso 1 1 calc R U . . .
C13 C 0.6898(2) 0.97992(14) -0.05852(9) 0.0206(4) Uani 1 1 d . . . . .
C14 C 0.7754(2) 0.90497(13) -0.01903(9) 0.0210(4) Uani 1 1 d . . . . .
C15 C 0.9154(3) 0.84297(15) -0.04007(9) 0.0250(4) Uani 1 1 d . . . . .
C17 C 0.8202(2) 1.05559(14) -0.08223(9) 0.0238(4) Uani 1 1 d . . . . .
H17 H 0.897397 1.022220 -0.110208 0.029 Uiso 1 1 calc R U . . .
C18 C 0.6103(3) 0.92809(15) -0.11431(9) 0.0275(4) Uani 1 1 d . . . . .
H18A H 0.555268 0.975406 -0.139859 0.041 Uiso 1 1 calc R U . . .
H18B H 0.695559 0.895728 -0.137723 0.041 Uiso 1 1 calc R U . . .
H18C H 0.530656 0.880832 -0.100108 0.041 Uiso 1 1 calc R U . . .
C19 C 0.7637(2) 0.92757(16) 0.17017(9) 0.0261(4) Uani 1 1 d . . . . .
H19A H 0.738632 0.861452 0.181713 0.039 Uiso 1 1 calc R U . . .
H19B H 0.861132 0.928438 0.144508 0.039 Uiso 1 1 calc R U . . .
H19C H 0.783763 0.965727 0.206552 0.039 Uiso 1 1 calc R U . . .
C20 C 0.9194(2) 1.10223(15) -0.03120(10) 0.0259(4) Uani 1 1 d . . . . .
C21 C 1.0523(3) 1.06283(19) -0.00113(16) 0.0503(7) Uani 1 1 d . . . . .
H21 H 1.098597 1.002245 -0.010329 0.060 Uiso 1 1 calc R U . . .
C22 C 0.8934(3) 1.19351(15) -0.00203(11) 0.0294(4) Uani 1 1 d . . . . .
H22 H 0.811414 1.238616 -0.012437 0.035 Uiso 1 1 calc R U . . .
C23 C 1.0064(3) 1.20437(16) 0.04305(11) 0.0335(5) Uani 1 1 d . . . . .
H23 H 1.014523 1.257775 0.069396 0.040 Uiso 1 1 calc R U . . .
C28 C 0.2462(3) 1.05163(17) 0.24409(11) 0.0388(6) Uani 1 1 d . . . . .
H28A H 0.235127 0.992471 0.267513 0.058 Uiso 1 1 calc R U . . .
H28B H 0.229717 1.106879 0.270666 0.058 Uiso 1 1 calc R U . . .
H28C H 0.164369 1.052535 0.211824 0.058 Uiso 1 1 calc R U . . .
C29 C 0.5503(3) 1.06607(17) 0.26819(10) 0.0364(5) Uani 1 1 d . . . . .
H29A H 0.660197 1.069123 0.250765 0.055 Uiso 1 1 calc R U . . .
H29B H 0.528918 1.124612 0.291259 0.055 Uiso 1 1 calc R U . . .
H29C H 0.542505 1.010485 0.295029 0.055 Uiso 1 1 calc R U . . .
C30 C 0.8458(3) 0.79454(14) 0.05728(9) 0.0232(4) Uani 1 1 d . . . . .
H30A H 0.909478 0.811362 0.093773 0.028 Uiso 1 1 calc R U . . .
H30B H 0.780404 0.736486 0.065843 0.028 Uiso 1 1 calc R U . . .
C1' C 0.0528(3) 0.7551(2) 0.27184(15) 0.0519(7) Uani 1 1 d . . . . .
H1'1 H 0.042924 0.726624 0.312114 0.078 Uiso 1 1 calc R U . . .
H1'2 H -0.026317 0.807306 0.267663 0.078 Uiso 1 1 calc R U . . .
H1'3 H 0.031144 0.706201 0.241148 0.078 Uiso 1 1 calc R U . . .

loop_
_atom_site_aniso_label
_atom_site_aniso_U_11
_atom_site_aniso_U_22
_atom_site_aniso_U_33
_atom_site_aniso_U_23
_atom_site_aniso_U_13
_atom_site_aniso_U_12
O1 0.0448(9) 0.0230(7) 0.0330(8) 0.0031(6) 0.0013(7) 0.0102(7)
O2 0.0291(8) 0.0444(9) 0.0377(8) 0.0063(7) -0.0048(7) -0.0019(7)
O3 0.0282(8) 0.0397(9) 0.0382(8) 0.0160(7) 0.0043(7) -0.0032(7)
O4 0.0409(8) 0.0322(8) 0.0309(8) 0.0040(6) 0.0127(7) 0.0137(7)
O5 0.0318(8) 0.0226(7) 0.0278(7) 0.0018(6) 0.0057(6) 0.0107(6)
O6 0.0334(8) 0.0246(7) 0.0322(7) 0.0085(6) -0.0011(6) 0.0008(6)
O7 0.0535(12) 0.0371(10) 0.0868(15) -0.0001(10) -0.0369(12) -0.0065(9)
C1 0.0231(9) 0.0236(9) 0.0217(8) -0.0026(7) -0.0013(7) -0.0061(7)
C2 0.0346(11) 0.0188(9) 0.0240(9) 0.0004(7) -0.0025(8) -0.0042(8)
C3 0.0314(10) 0.0206(9) 0.0217(9) -0.0013(7) -0.0033(8) 0.0033(8)
C4 0.0350(10) 0.0211(9) 0.0206(9) 0.0013(7) 0.0034(8) 0.0076(8)
C5 0.0216(9) 0.0193(9) 0.0201(8) 0.0014(7) 0.0002(7) 0.0025(7)
C6 0.0237(9) 0.0229(9) 0.0243(9) 0.0055(7) 0.0016(7) 0.0036(8)
C7 0.0270(10) 0.0218(9) 0.0308(10) 0.0042(8) 0.0020(8) 0.0028(8)
C8 0.0206(8) 0.0148(8) 0.0222(8) -0.0019(7) -0.0020(7) -0.0004(7)
C9 0.0187(8) 0.0166(8) 0.0204(8) -0.0003(7) 0.0001(7) -0.0011(7)
C10 0.0195(9) 0.0184(8) 0.0201(8) -0.0013(7) -0.0006(7) 0.0011(7)
C11 0.0182(8) 0.0194(9) 0.0219(8) -0.0009(7) -0.0017(7) 0.0000(7)
C12 0.0211(9) 0.0175(8) 0.0219(8) 0.0006(7) -0.0013(7) 0.0021(7)
C13 0.0234(9) 0.0173(8) 0.0210(9) -0.0008(7) 0.0011(7) 0.0002(7)
C14 0.0220(9) 0.0168(8) 0.0243(9) -0.0017(7) 0.0012(7) 0.0010(7)
C15 0.0293(10) 0.0183(9) 0.0275(10) 0.0006(7) 0.0035(8) 0.0046(8)
C17 0.0257(9) 0.0198(9) 0.0259(9) 0.0040(8) 0.0035(7) 0.0021(8)
C18 0.0348(11) 0.0248(10) 0.0228(9) -0.0023(8) -0.0006(8) -0.0028(8)
C19 0.0224(9) 0.0313(10) 0.0247(9) -0.0054(8) -0.0030(7) 0.0043(8)
C20 0.0223(9) 0.0203(9) 0.0352(11) 0.0045(8) 0.0025(8) -0.0030(8)
C21 0.0342(13) 0.0253(12) 0.091(2) -0.0092(13) -0.0251(13) 0.0021(10)
C22 0.0279(11) 0.0232(10) 0.0372(11) 0.0002(8) 0.0013(9) -0.0012(8)
C23 0.0359(11) 0.0260(10) 0.0387(12) 0.0014(9) -0.0032(10) -0.0124(9)
C28 0.0484(13) 0.0276(11) 0.0403(12) 0.0040(9) 0.0194(11) 0.0115(10)
C29 0.0580(14) 0.0296(11) 0.0214(9) -0.0024(8) -0.0046(10) 0.0100(11)
C30 0.0264(9) 0.0192(9) 0.0239(9) 0.0004(7) 0.0018(8) 0.0045(8)
C1' 0.0326(13) 0.0613(18) 0.0618(18) 0.0249(15) 0.0080(12) -0.0108(12)

loop_
_atom_type_symbol
_atom_type_description
_atom_type_scat_dispersion_real
_atom_type_scat_dispersion_imag
_atom_type_scat_source
C C 0.0181 0.0091 'International Tables Vol C Tables 4.2.6.8 and 6.1.1.4'
H H 0.0000 0.0000 'International Tables Vol C Tables 4.2.6.8 and 6.1.1.4'
O O 0.0492 0.0322 'International Tables Vol C Tables 4.2.6.8 and 6.1.1.4'

loop_
_geom_angle_atom_site_label_1
_geom_angle_atom_site_label_2
_geom_angle_atom_site_label_3
_geom_angle
_geom_angle_site_symmetry_1
_geom_angle_site_symmetry_3
_geom_angle_publ_flag
C7 O3 C1' 115.67(19) . . ?
C15 O5 C30 109.10(14) . . ?
C17 O6 H6 109.5 . . ?
C21 O7 C23 106.35(19) . . ?
C2 C1 C10 125.66(18) . . ?
C2 C1 H1 117.2 . . ?
C10 C1 H1 117.2 . . ?
C1 C2 C3 122.01(18) . . ?
C1 C2 H2 119.0 . . ?
C3 C2 H2 119.0 . . ?
O1 C3 C2 121.47(18) . . ?
O1 C3 C4 121.73(18) . . ?
C2 C3 C4 116.61(17) . . ?
C28 C4 C3 109.93(17) . . ?
C28 C4 C29 109.04(18) . . ?
C3 C4 C29 104.50(17) . . ?
C28 C4 C5 110.36(18) . . ?
C3 C4 C5 108.30(15) . . ?
C29 C4 C5 114.51(16) . . ?
C6 C5 C10 111.36(15) . . ?
C6 C5 C4 112.33(15) . . ?
C10 C5 C4 114.94(16) . . ?
C6 C5 H5 105.8 . . ?
C10 C5 H5 105.8 . . ?
C4 C5 H5 105.8 . . ?
C7 C6 C5 113.79(16) . . ?
C7 C6 H6A 108.8 . . ?
C5 C6 H6A 108.8 . . ?
C7 C6 H6B 108.8 . . ?
C5 C6 H6B 108.8 . . ?
H6A C6 H6B 107.7 . . ?
O2 C7 O3 123.71(19) . . ?
O2 C7 C6 125.10(19) . . ?
O3 C7 C6 111.14(17) . . ?
C14 C8 C30 108.94(16) . . ?
C14 C8 C9 124.68(17) . . ?
C30 C8 C9 125.40(16) . . ?
C8 C9 C11 108.16(15) . . ?
C8 C9 C10 116.74(15) . . ?
C11 C9 C10 114.37(15) . . ?
C8 C9 H9 105.5 . . ?
C11 C9 H9 105.5 . . ?
C10 C9 H9 105.5 . . ?
C1 C10 C19 107.21(16) . . ?
C1 C10 C5 111.30(15) . . ?
C19 C10 C5 112.76(15) . . ?
C1 C10 C9 108.26(15) . . ?
C19 C10 C9 110.53(15) . . ?
C5 C10 C9 106.73(14) . . ?
C12 C11 C9 114.60(15) . . ?
C12 C11 H11A 108.6 . . ?
C9 C11 H11A 108.6 . . ?
C12 C11 H11B 108.6 . . ?
C9 C11 H11B 108.6 . . ?
H11A C11 H11B 107.6 . . ?
C11 C12 C13 113.85(16) . . ?
C11 C12 H12A 108.8 . . ?
C13 C12 H12A 108.8 . . ?
C11 C12 H12B 108.8 . . ?
C13 C12 H12B 108.8 . . ?
H12A C12 H12B 107.7 . . ?
C14 C13 C12 108.68(15) . . ?
C14 C13 C18 108.83(16) . . ?
C12 C13 C18 110.47(16) . . ?
C14 C13 C17 109.56(15) . . ?
C12 C13 C17 110.37(16) . . ?
C18 C13 C17 108.91(15) . . ?
C8 C14 C15 107.97(17) . . ?
C8 C14 C13 127.70(17) . . ?
C15 C14 C13 124.22(17) . . ?
O4 C15 O5 120.77(18) . . ?
O4 C15 C14 130.26(19) . . ?
O5 C15 C14 108.97(16) . . ?
O6 C17 C20 111.89(16) . . ?
O6 C17 C13 105.83(15) . . ?
C20 C17 C13 113.18(16) . . ?
O6 C17 H17 108.6 . . ?
C20 C17 H17 108.6 . . ?
C13 C17 H17 108.6 . . ?
C13 C18 H18A 109.5 . . ?
C13 C18 H18B 109.5 . . ?
H18A C18 H18B 109.5 . . ?
C13 C18 H18C 109.5 . . ?
H18A C18 H18C 109.5 . . ?
H18B C18 H18C 109.5 . . ?
C10 C19 H19A 109.5 . . ?
C10 C19 H19B 109.5 . . ?
H19A C19 H19B 109.5 . . ?
C10 C19 H19C 109.5 . . ?
H19A C19 H19C 109.5 . . ?
H19B C19 H19C 109.5 . . ?
C21 C20 C22 104.5(2) . . ?
C21 C20 C17 126.8(2) . . ?
C22 C20 C17 128.68(19) . . ?
O7 C21 C20 111.5(2) . . ?
O7 C21 H21 124.3 . . ?
C20 C21 H21 124.3 . . ?
C23 C22 C20 108.9(2) . . ?
C23 C22 H22 125.5 . . ?
C20 C22 H22 125.5 . . ?
C22 C23 O7 108.7(2) . . ?
C22 C23 H23 125.6 . . ?
O7 C23 H23 125.6 . . ?
C4 C28 H28A 109.5 . . ?
C4 C28 H28B 109.5 . . ?
H28A C28 H28B 109.5 . . ?
C4 C28 H28C 109.5 . . ?
H28A C28 H28C 109.5 . . ?
H28B C28 H28C 109.5 . . ?
C4 C29 H29A 109.5 . . ?
C4 C29 H29B 109.5 . . ?
H29A C29 H29B 109.5 . . ?
C4 C29 H29C 109.5 . . ?
H29A C29 H29C 109.5 . . ?
H29B C29 H29C 109.5 . . ?
O5 C30 C8 105.00(15) . . ?
O5 C30 H30A 110.7 . . ?
C8 C30 H30A 110.7 . . ?
O5 C30 H30B 110.7 . . ?
C8 C30 H30B 110.7 . . ?
H30A C30 H30B 108.8 . . ?
O3 C1' H1'1 109.5 . . ?
O3 C1' H1'2 109.5 . . ?
H1'1 C1' H1'2 109.5 . . ?
O3 C1' H1'3 109.5 . . ?
H1'1 C1' H1'3 109.5 . . ?
H1'2 C1' H1'3 109.5 . . ?

loop_
_geom_bond_atom_site_label_1
_geom_bond_atom_site_label_2
_geom_bond_distance
_geom_bond_site_symmetry_2
_geom_bond_publ_flag
O1 C3 1.225(3) . ?
O2 C7 1.205(3) . ?
O3 C7 1.340(3) . ?
O3 C1' 1.441(3) . ?
O4 C15 1.210(2) . ?
O5 C15 1.358(2) . ?
O5 C30 1.444(2) . ?
O6 C17 1.428(2) . ?
O6 H6 0.8200 . ?
O7 C21 1.355(3) . ?
O7 C23 1.384(3) . ?
C1 C2 1.331(3) . ?
C1 C10 1.505(3) . ?
C1 H1 0.9300 . ?
C2 C3 1.465(3) . ?
C2 H2 0.9300 . ?
C3 C4 1.530(3) . ?
C4 C28 1.527(3) . ?
C4 C29 1.546(3) . ?
C4 C5 1.564(3) . ?
C5 C6 1.542(3) . ?
C5 C10 1.558(3) . ?
C5 H5 0.9800 . ?
C6 C7 1.504(3) . ?
C6 H6A 0.9700 . ?
C6 H6B 0.9700 . ?
C8 C14 1.340(3) . ?
C8 C30 1.499(3) . ?
C8 C9 1.503(2) . ?
C9 C11 1.549(2) . ?
C9 C10 1.584(2) . ?
C9 H9 0.9800 . ?
C10 C19 1.540(3) . ?
C11 C12 1.539(3) . ?
C11 H11A 0.9700 . ?
C11 H11B 0.9700 . ?
C12 C13 1.541(3) . ?
C12 H12A 0.9700 . ?
C12 H12B 0.9700 . ?
C13 C14 1.502(3) . ?
C13 C18 1.541(3) . ?
C13 C17 1.559(3) . ?
C14 C15 1.480(3) . ?
C17 C20 1.506(3) . ?
C17 H17 0.9800 . ?
C18 H18A 0.9600 . ?
C18 H18B 0.9600 . ?
C18 H18C 0.9600 . ?
C19 H19A 0.9600 . ?
C19 H19B 0.9600 . ?
C19 H19C 0.9600 . ?
C20 C21 1.361(3) . ?
C20 C22 1.416(3) . ?
C21 H21 0.9300 . ?
C22 C23 1.342(3) . ?
C22 H22 0.9300 . ?
C23 H23 0.9300 . ?
C28 H28A 0.9600 . ?
C28 H28B 0.9600 . ?
C28 H28C 0.9600 . ?
C29 H29A 0.9600 . ?
C29 H29B 0.9600 . ?
C29 H29C 0.9600 . ?
C30 H30A 0.9700 . ?
C30 H30B 0.9700 . ?
C1' H1'1 0.9600 . ?
C1' H1'2 0.9600 . ?
C1' H1'3 0.9600 . ?

loop_
_geom_torsion_atom_site_label_1
_geom_torsion_atom_site_label_2
_geom_torsion_atom_site_label_3
_geom_torsion_atom_site_label_4
_geom_torsion
_geom_torsion_site_symmetry_1
_geom_torsion_site_symmetry_2
_geom_torsion_site_symmetry_3
_geom_torsion_site_symmetry_4
_geom_torsion_publ_flag
C10 C1 C2 C3 5.2(3) . . . . ?
C1 C2 C3 O1 -168.8(2) . . . . ?
C1 C2 C3 C4 16.1(3) . . . . ?
O1 C3 C4 C28 21.1(3) . . . . ?
C2 C3 C4 C28 -163.87(18) . . . . ?
O1 C3 C4 C29 -95.8(2) . . . . ?
C2 C3 C4 C29 79.2(2) . . . . ?
O1 C3 C4 C5 141.7(2) . . . . ?
C2 C3 C4 C5 -43.2(2) . . . . ?
C28 C4 C5 C6 -58.1(2) . . . . ?
C3 C4 C5 C6 -178.44(17) . . . . ?
C29 C4 C5 C6 65.4(2) . . . . ?
C28 C4 C5 C10 173.24(17) . . . . ?
C3 C4 C5 C10 52.9(2) . . . . ?
C29 C4 C5 C10 -63.3(2) . . . . ?
C10 C5 C6 C7 -145.72(17) . . . . ?
C4 C5 C6 C7 83.7(2) . . . . ?
C1' O3 C7 O2 -0.7(3) . . . . ?
C1' O3 C7 C6 -178.2(2) . . . . ?
C5 C6 C7 O2 41.5(3) . . . . ?
C5 C6 C7 O3 -141.11(18) . . . . ?
C14 C8 C9 C11 12.3(2) . . . . ?
C30 C8 C9 C11 -155.11(17) . . . . ?
C14 C8 C9 C10 -118.3(2) . . . . ?
C30 C8 C9 C10 74.2(2) . . . . ?
C2 C1 C10 C19 -119.4(2) . . . . ?
C2 C1 C10 C5 4.4(3) . . . . ?
C2 C1 C10 C9 121.4(2) . . . . ?
C6 C5 C10 C1 -163.52(16) . . . . ?
C4 C5 C10 C1 -34.3(2) . . . . ?
C6 C5 C10 C19 -43.0(2) . . . . ?
C4 C5 C10 C19 86.19(19) . . . . ?
C6 C5 C10 C9 78.55(18) . . . . ?
C4 C5 C10 C9 -152.26(15) . . . . ?
C8 C9 C10 C1 78.6(2) . . . . ?
C11 C9 C10 C1 -49.0(2) . . . . ?
C8 C9 C10 C19 -38.5(2) . . . . ?
C11 C9 C10 C19 -166.20(15) . . . . ?
C8 C9 C10 C5 -161.46(15) . . . . ?
C11 C9 C10 C5 70.86(18) . . . . ?
C8 C9 C11 C12 -42.3(2) . . . . ?
C10 C9 C11 C12 89.64(19) . . . . ?
C9 C11 C12 C13 57.4(2) . . . . ?
C11 C12 C13 C14 -36.0(2) . . . . ?
C11 C12 C13 C18 83.30(19) . . . . ?
C11 C12 C13 C17 -156.19(15) . . . . ?
C30 C8 C14 C15 -1.2(2) . . . . ?
C9 C8 C14 C15 -170.36(17) . . . . ?
C30 C8 C14 C13 174.98(18) . . . . ?
C9 C8 C14 C13 5.8(3) . . . . ?
C12 C13 C14 C8 6.3(3) . . . . ?
C18 C13 C14 C8 -114.1(2) . . . . ?
C17 C13 C14 C8 126.9(2) . . . . ?
C12 C13 C14 C15 -178.16(17) . . . . ?
C18 C13 C14 C15 61.5(2) . . . . ?
C17 C13 C14 C15 -57.5(2) . . . . ?
C30 O5 C15 O4 180.0(2) . . . . ?
C30 O5 C15 C14 0.0(2) . . . . ?
C8 C14 C15 O4 -179.2(2) . . . . ?
C13 C14 C15 O4 4.4(4) . . . . ?
C8 C14 C15 O5 0.8(2) . . . . ?
C13 C14 C15 O5 -175.53(17) . . . . ?
C14 C13 C17 O6 -177.36(15) . . . . ?
C12 C13 C17 O6 -57.73(19) . . . . ?
C18 C13 C17 O6 63.7(2) . . . . ?
C14 C13 C17 C20 -54.5(2) . . . . ?
C12 C13 C17 C20 65.2(2) . . . . ?
C18 C13 C17 C20 -173.40(17) . . . . ?
O6 C17 C20 C21 -160.8(2) . . . . ?
C13 C17 C20 C21 79.7(3) . . . . ?
O6 C17 C20 C22 22.0(3) . . . . ?
C13 C17 C20 C22 -97.5(2) . . . . ?
C23 O7 C21 C20 0.6(3) . . . . ?
C22 C20 C21 O7 0.0(3) . . . . ?
C17 C20 C21 O7 -177.8(2) . . . . ?
C21 C20 C22 C23 -0.6(3) . . . . ?
C17 C20 C22 C23 177.1(2) . . . . ?
C20 C22 C23 O7 1.0(3) . . . . ?
C21 O7 C23 C22 -0.9(3) . . . . ?
C15 O5 C30 C8 -0.6(2) . . . . ?
C14 C8 C30 O5 1.1(2) . . . . ?
C9 C8 C30 O5 170.23(16) . . . . ?
